data_7244875
loop_
_publ_author_name
'Dey, Sandeep Kumar'
'Harmalkar, Sarvesh S.'
'Yadav, Rahul K. H. O.'
'Lama, Prem'
'Das, Gopal'

_publ_section_title
;
 Structure directing roles of weak noncovalent interactions and
 charge-assisted hydrogen bonds in the self-assembly of solvated podands:
 Example of an anion-assisted dimeric water capsule
;
_journal_name_full CrystEngComm
_journal_paper_doi 10.1039/D2CE00180B
_journal_year 2022
_chemical_formula_sum 'C36 H36 O7'
_chemical_formula_weight 580.65
_chemical_name_systematic '1,3,5-tris(4-formyl phenoxymethyl)mesitylene'
_chemical_properties_physical Air-sensitive
_space_group_crystal_system monoclinic
_space_group_IT_number 14
_space_group_name_Hall '-P 2ybc'
_space_group_name_H-M_alt 'P 1 21/c 1'
_atom_sites_solution_hydrogens geom
_audit_creation_method SHELXL-2018/3
_audit_update_record
;
2021-09-17 deposited with the CCDC.	2022-04-21 downloaded from the CCDC.
;
_cell_angle_alpha 90
_cell_angle_beta 91.500(2)
_cell_angle_gamma 90
_cell_formula_units_Z 4
_cell_length_a 8.2648(11)
_cell_length_b 15.324(2)
_cell_length_c 24.254(3)
_cell_measurement_reflns_used 4456
_cell_measurement_temperature 100(2)
_cell_measurement_theta_max 23.73
_cell_measurement_theta_min 2.47
_cell_volume 3070.7(7)
_computing_cell_refinement 'Bruker SAINT'
_computing_data_collection 'Bruker APEX2'
_computing_data_reduction 'Bruker SAINT'
_computing_structure_refinement 'SHELXL-2018/3 (Sheldrick, 2018)'
_computing_structure_solution 'SHELXT 2018/2 (Sheldrick, 2018)'
_diffrn_ambient_temperature 100(2)
_diffrn_measured_fraction_theta_full 0.998
_diffrn_measured_fraction_theta_max 0.998
_diffrn_measurement_device_type 'Bruker APEX-II CCD'
_diffrn_measurement_method '\f and \w scans'
_diffrn_radiation_type MoK\a
_diffrn_radiation_wavelength 0.71073
_diffrn_reflns_av_R_equivalents 0.0417
_diffrn_reflns_av_unetI/netI 0.0240
_diffrn_reflns_Laue_measured_fraction_full 0.998
_diffrn_reflns_Laue_measured_fraction_max 0.998
_diffrn_reflns_limit_h_max 9
_diffrn_reflns_limit_h_min -9
_diffrn_reflns_limit_k_max 18
_diffrn_reflns_limit_k_min -18
_diffrn_reflns_limit_l_max 28
_diffrn_reflns_limit_l_min -28
_diffrn_reflns_number 37865
_diffrn_reflns_point_group_measured_fraction_full 0.998
_diffrn_reflns_point_group_measured_fraction_max 0.998
_diffrn_reflns_theta_full 24.997
_diffrn_reflns_theta_max 24.997
_diffrn_reflns_theta_min 1.572
_exptl_absorpt_coefficient_mu 0.086
_exptl_absorpt_correction_T_max 0.992
_exptl_absorpt_correction_T_min 0.968
_exptl_absorpt_correction_type multi-scan
_exptl_absorpt_process_details SADABS
_exptl_crystal_colour colorless
_exptl_crystal_density_diffrn 1.256
_exptl_crystal_description rectangular
_exptl_crystal_F_000 1232
_exptl_crystal_recrystallization_method 'Re-crystallisation from solvent: Acetone'
_exptl_crystal_size_max 0.379
_exptl_crystal_size_mid 0.116
_exptl_crystal_size_min 0.098
_refine_diff_density_max 0.568
_refine_diff_density_min -0.500
_refine_diff_density_rms 0.055
_refine_ls_extinction_method none
_refine_ls_goodness_of_fit_ref 1.042
_refine_ls_hydrogen_treatment constr
_refine_ls_matrix_type full
_refine_ls_number_parameters 425
_refine_ls_number_reflns 5404
_refine_ls_number_restraints 12
_refine_ls_restrained_S_all 1.042
_refine_ls_R_factor_all 0.0717
_refine_ls_R_factor_gt 0.0614
_refine_ls_shift/su_max 0.000
_refine_ls_shift/su_mean 0.000
_refine_ls_structure_factor_coef Fsqd
_refine_ls_weighting_details 'w=1/[\s^2^(Fo^2^)+(0.0529P)^2^+4.9838P] where P=(Fo^2^+2Fc^2^)/3'
_refine_ls_weighting_scheme calc
_refine_ls_wR_factor_gt 0.1491
_refine_ls_wR_factor_ref 0.1566
_reflns_Friedel_coverage 0.000
_reflns_number_gt 4537
_reflns_number_total 5404
_reflns_threshold_expression 'I > 2\s(I)'
_cod_data_source_file d2ce00180b2.cif
_cod_data_source_block Pod_Bez_CHO
_cod_original_cell_volume 3070.8(7)
_cod_original_sg_symbol_H-M 'P 21/c'
_cod_database_code 7244875
_shelx_shelxl_version_number 2018/3
_shelx_space_group_comment
;
The symmetry employed for this shelxl refinement is uniquely defined
by the following loop, which should always be used as a source of
symmetry information in preference to the above space-group names.
They are only intended as comments.
;
_shelx_estimated_absorpt_t_min 0.968
_shelx_estimated_absorpt_t_max 0.992

loop_
_space_group_symop_operation_xyz
'x, y, z'
'-x, y+1/2, -z+1/2'
'-x, -y, -z'
'x, -y-1/2, z-1/2'

loop_
_atom_site_label
_atom_site_type_symbol
_atom_site_fract_x
_atom_site_fract_y
_atom_site_fract_z
_atom_site_U_iso_or_equiv
_atom_site_adp_type
_atom_site_occupancy
_atom_site_site_symmetry_order
_atom_site_calc_flag
_atom_site_refinement_flags_posn
_atom_site_refinement_flags_adp
_atom_site_refinement_flags_occupancy
_atom_site_disorder_assembly
_atom_site_disorder_group
O1 O 0.1673(3) 0.64332(18) 0.09270(8) 0.0606(7) Uani 1 1 d . . . . .
O2 O 0.19852(19) 0.55111(12) 0.34962(7) 0.0271(4) Uani 1 1 d . . . . .
O3A O 0.6585(3) 0.8299(2) 0.78906(11) 0.0519(8) Uani 0.8 1 d . . P A 1
O4 O 0.32400(19) 0.56155(11) 0.61991(6) 0.0251(4) Uani 1 1 d . . . . .
O5 O 0.4293(4) -0.16820(14) 0.41508(11) 0.0707(8) Uani 1 1 d . . . . .
O6 O 0.32299(19) 0.23544(10) 0.46622(7) 0.0237(4) Uani 1 1 d . . . . .
O7A O 0.0310(4) 0.2262(3) 0.61758(13) 0.0761(11) Uani 0.8 1 d . . P B 1
C1 C 0.0689(4) 0.6360(2) 0.12838(11) 0.0404(7) Uani 1 1 d . . . . .
H1 H -0.041401 0.644642 0.117817 0.049 Uiso 1 1 calc R U . . .
C2 C 0.1037(3) 0.61497(18) 0.18635(11) 0.0326(6) Uani 1 1 d . . . . .
C3 C 0.2588(4) 0.5956(2) 0.20620(12) 0.0453(8) Uani 1 1 d . . . . .
H3 H 0.346834 0.597678 0.181828 0.054 Uiso 1 1 calc R U . . .
C4 C 0.2869(3) 0.5734(2) 0.26057(11) 0.0423(8) Uani 1 1 d . . . . .
H4 H 0.392992 0.558539 0.273385 0.051 Uiso 1 1 calc R U . . .
C5 C 0.1580(3) 0.57294(16) 0.29685(10) 0.0254(5) Uani 1 1 d . . . . .
C6 C 0.0025(3) 0.59179(17) 0.27776(10) 0.0270(6) Uani 1 1 d . . . . .
H6 H -0.085532 0.590954 0.302173 0.032 Uiso 1 1 calc R U . . .
C7 C -0.0226(3) 0.61186(17) 0.22257(10) 0.0304(6) Uani 1 1 d . . . . .
H7 H -0.129390 0.623811 0.209215 0.036 Uiso 1 1 calc R U . . .
C8 C 0.0702(3) 0.54676(16) 0.38912(9) 0.0217(5) Uani 1 1 d . . . . .
H8A H -0.021026 0.511066 0.374451 0.026 Uiso 1 1 calc R U . . .
H8B H 0.029591 0.605949 0.397498 0.026 Uiso 1 1 calc R U . . .
C9 C 0.1443(3) 0.50529(15) 0.44003(9) 0.0189(5) Uani 1 1 d . . . . .
C10 C 0.2207(3) 0.55589(14) 0.48116(9) 0.0178(5) Uani 1 1 d . . . . .
C11 C 0.2213(3) 0.65457(15) 0.47734(10) 0.0245(5) Uani 1 1 d . . . . .
H11A H 0.195356 0.679496 0.513250 0.037 Uiso 1 1 calc R U . . .
H11B H 0.140335 0.673461 0.449612 0.037 Uiso 1 1 calc R U . . .
H11C H 0.328682 0.674589 0.466677 0.037 Uiso 1 1 calc R U . . .
C12 C 0.2998(3) 0.51378(15) 0.52589(9) 0.0179(5) Uani 1 1 d . . . . .
C13 C 0.3986(3) 0.56621(16) 0.56674(9) 0.0214(5) Uani 1 1 d . . . . .
H13A H 0.510197 0.542785 0.569499 0.026 Uiso 1 1 calc R U . . .
H13B H 0.404334 0.627715 0.554457 0.026 Uiso 1 1 calc R U . . .
C14 C 0.3930(3) 0.60983(17) 0.66102(10) 0.0264(5) Uani 1 1 d . . . . .
C15 C 0.5185(3) 0.66862(19) 0.65354(10) 0.0320(6) Uani 1 1 d . . . . .
H15 H 0.565884 0.674408 0.618461 0.038 Uiso 1 1 calc R U . . .
C16 C 0.5737(4) 0.7184(2) 0.69736(11) 0.0469(8) Uani 1 1 d . . . . .
H16 H 0.658787 0.758944 0.691967 0.056 Uiso 1 1 calc R U . . .
C17 C 0.5084(4) 0.7109(3) 0.74892(12) 0.0515(9) Uani 1 1 d . . . . .
C18 C 0.3902(4) 0.6474(3) 0.75672(12) 0.0560(10) Uani 1 1 d . . . . .
H18 H 0.349525 0.638280 0.792544 0.067 Uiso 1 1 calc R U . . .
C19 C 0.3313(4) 0.5978(2) 0.71323(11) 0.0440(8) Uani 1 1 d . . . . .
H19 H 0.249182 0.555622 0.718913 0.053 Uiso 1 1 calc R U . . .
C20A C 0.5572(4) 0.7740(3) 0.79326(14) 0.0402(9) Uani 0.8 1 d . . P A 1
H20A H 0.504117 0.769646 0.827432 0.048 Uiso 0.8 1 calc R U P A 1
C21 C 0.2940(3) 0.42273(15) 0.53128(9) 0.0188(5) Uani 1 1 d . . . . .
C22 C 0.3770(3) 0.37835(16) 0.57991(10) 0.0253(5) Uani 1 1 d . . . . .
H22A H 0.300951 0.373057 0.610069 0.038 Uiso 1 1 calc R U . . .
H22B H 0.470658 0.413073 0.592283 0.038 Uiso 1 1 calc R U . . .
H22C H 0.413145 0.320124 0.568945 0.038 Uiso 1 1 calc R U . . .
C23 C 0.2109(3) 0.37328(14) 0.49071(9) 0.0191(5) Uani 1 1 d . . . . .
C24 C 0.1957(3) 0.27611(15) 0.49713(10) 0.0228(5) Uani 1 1 d . . . . .
H24A H 0.206532 0.259870 0.536559 0.027 Uiso 1 1 calc R U . . .
H24B H 0.088510 0.256319 0.482931 0.027 Uiso 1 1 calc R U . . .
C25 C 0.3201(3) 0.14670(15) 0.46282(10) 0.0229(5) Uani 1 1 d . . . . .
C26 C 0.2148(3) 0.09359(16) 0.49136(10) 0.0266(5) Uani 1 1 d . . . . .
H26 H 0.137923 0.118447 0.515205 0.032 Uiso 1 1 calc R U . . .
C27 C 0.2232(3) 0.00425(17) 0.48465(11) 0.0324(6) Uani 1 1 d . . . . .
H27 H 0.152422 -0.032301 0.504489 0.039 Uiso 1 1 calc R U . . .
C28 C 0.3332(4) -0.03301(17) 0.44949(12) 0.0385(7) Uani 1 1 d . . . . .
C29 C 0.4382(4) 0.02108(18) 0.42143(13) 0.0446(8) Uani 1 1 d . . . . .
H29 H 0.514420 -0.003873 0.397395 0.053 Uiso 1 1 calc R U . . .
C30 C 0.4331(4) 0.11009(17) 0.42796(12) 0.0353(7) Uani 1 1 d . . . . .
H30 H 0.506125 0.146404 0.408870 0.042 Uiso 1 1 calc R U . . .
C31 C 0.3398(5) -0.12840(19) 0.44459(15) 0.0539(9) Uani 1 1 d . . . . .
H31 H 0.268061 -0.161441 0.466334 0.065 Uiso 1 1 calc R U . . .
C32 C 0.1426(3) 0.41394(15) 0.44391(9) 0.0194(5) Uani 1 1 d . . . . .
C33 C 0.0700(3) 0.35992(16) 0.39725(10) 0.0267(5) Uani 1 1 d . . . . .
H33A H 0.109594 0.299787 0.400259 0.040 Uiso 1 1 calc R U . . .
H33B H 0.101528 0.384692 0.361869 0.040 Uiso 1 1 calc R U . . .
H33C H -0.048268 0.360296 0.399420 0.040 Uiso 1 1 calc R U . . .
C34A C 0.2144(7) 0.1103(3) 0.6427(2) 0.0779(16) Uani 0.8 1 d . . P B 1
H34A H 0.174353 0.056770 0.624932 0.117 Uiso 0.8 1 calc R U P B 1
H34B H 0.267479 0.095632 0.678150 0.117 Uiso 0.8 1 calc R U P B 1
H34C H 0.292321 0.138839 0.618901 0.117 Uiso 0.8 1 calc R U P B 1
C35 C 0.0763(7) 0.1703(4) 0.6522(2) 0.0912(15) Uani 1 1 d . . . . .
C36A C 0.0237(8) 0.1691(4) 0.7097(2) 0.093(2) Uani 0.8 1 d . . P B 1
H36A H 0.110835 0.191571 0.733962 0.139 Uiso 0.8 1 calc R U P B 1
H36B H -0.002284 0.109161 0.720392 0.139 Uiso 0.8 1 calc R U P B 1
H36C H -0.072552 0.205908 0.713113 0.139 Uiso 0.8 1 calc R U P B 1
O3B O 0.7144(12) 0.7741(7) 0.8014(4) 0.031(2) Uiso 0.2 1 d . . P A 2
C20B C 0.6016(17) 0.7207(10) 0.8016(6) 0.032(3) Uiso 0.2 1 d . . P A 2
H20B H 0.576420 0.688083 0.833613 0.038 Uiso 0.2 1 calc R U P A 2
C36B C -0.012531 0.091361 0.664190 0.065(5) Uani 0.2 1 d . U P B 2
H36D H -0.123874 0.106410 0.673379 0.097 Uiso 0.2 1 calc R U P B 2
H36E H 0.039850 0.061174 0.695486 0.097 Uiso 0.2 1 calc R U P B 2
H36F H -0.013713 0.053100 0.631806 0.097 Uiso 0.2 1 calc R U P B 2
O7B O -0.0597(14) 0.1989(8) 0.6504(6) 0.058(3) Uani 0.2 1 d . . P B 2
C34B C 0.235880 0.183221 0.628771 0.114(9) Uani 0.2 1 d . U P B 2
H34D H 0.236334 0.158936 0.591397 0.171 Uiso 0.2 1 calc R U P B 2
H34E H 0.318063 0.153634 0.651852 0.171 Uiso 0.2 1 calc R U P B 2
H34F H 0.260101 0.245772 0.627358 0.171 Uiso 0.2 1 calc R U P B 2

loop_
_atom_site_aniso_label
_atom_site_aniso_U_11
_atom_site_aniso_U_22
_atom_site_aniso_U_33
_atom_site_aniso_U_23
_atom_site_aniso_U_13
_atom_site_aniso_U_12
O1 0.0605(15) 0.095(2) 0.0271(11) 0.0144(12) 0.0112(11) 0.0247(14)
O2 0.0201(8) 0.0411(11) 0.0201(9) 0.0073(7) 0.0015(7) 0.0037(7)
O3A 0.0416(16) 0.079(2) 0.0355(15) -0.0246(15) 0.0055(12) -0.0278(16)
O4 0.0239(9) 0.0332(10) 0.0183(8) -0.0056(7) 0.0044(7) -0.0072(7)
O5 0.103(2) 0.0246(11) 0.0869(19) -0.0127(12) 0.0497(17) 0.0018(12)
O6 0.0256(9) 0.0149(8) 0.0309(9) -0.0023(7) 0.0088(7) 0.0005(7)
O7A 0.067(2) 0.115(3) 0.0469(18) 0.044(2) 0.0114(16) 0.042(2)
C1 0.0470(18) 0.0482(18) 0.0261(14) 0.0045(13) 0.0008(13) 0.0171(14)
C2 0.0389(15) 0.0349(15) 0.0241(13) 0.0041(11) 0.0023(11) 0.0103(12)
C3 0.0347(16) 0.074(2) 0.0281(15) 0.0140(15) 0.0095(12) 0.0080(15)
C4 0.0256(14) 0.072(2) 0.0297(15) 0.0141(14) 0.0039(11) 0.0067(14)
C5 0.0272(13) 0.0288(13) 0.0203(12) 0.0029(10) 0.0003(10) 0.0017(10)
C6 0.0247(13) 0.0317(14) 0.0246(13) 0.0025(10) 0.0028(10) 0.0061(10)
C7 0.0315(14) 0.0328(14) 0.0266(13) 0.0034(11) -0.0019(11) 0.0101(11)
C8 0.0203(12) 0.0242(12) 0.0207(12) 0.0002(9) 0.0021(9) 0.0031(9)
C9 0.0170(11) 0.0218(12) 0.0180(11) 0.0017(9) 0.0040(9) 0.0023(9)
C10 0.0167(11) 0.0188(11) 0.0180(11) -0.0004(9) 0.0053(9) 0.0019(9)
C11 0.0281(13) 0.0188(12) 0.0268(13) 0.0003(10) 0.0016(10) 0.0021(10)
C12 0.0169(11) 0.0199(12) 0.0172(11) -0.0014(9) 0.0045(9) 0.0019(9)
C13 0.0216(12) 0.0260(12) 0.0168(11) -0.0003(9) 0.0043(9) -0.0012(10)
C14 0.0237(13) 0.0353(14) 0.0201(12) -0.0042(10) -0.0001(10) -0.0018(10)
C15 0.0264(13) 0.0487(17) 0.0211(12) -0.0066(11) 0.0040(10) -0.0099(12)
C16 0.0344(16) 0.078(2) 0.0286(15) -0.0181(15) 0.0069(12) -0.0281(15)
C17 0.0369(16) 0.092(3) 0.0257(14) -0.0172(16) 0.0055(12) -0.0257(17)
C18 0.051(2) 0.097(3) 0.0203(14) -0.0125(16) 0.0099(13) -0.0283(19)
C19 0.0415(17) 0.066(2) 0.0251(14) -0.0066(14) 0.0085(12) -0.0216(15)
C20A 0.035(2) 0.059(3) 0.0263(18) -0.0127(17) 0.0041(15) -0.013(2)
C21 0.0171(11) 0.0214(12) 0.0182(11) 0.0020(9) 0.0061(9) 0.0037(9)
C22 0.0276(13) 0.0264(13) 0.0222(12) 0.0050(10) 0.0036(10) 0.0074(10)
C23 0.0179(11) 0.0168(11) 0.0229(12) -0.0003(9) 0.0068(9) 0.0007(9)
C24 0.0229(12) 0.0176(12) 0.0284(13) 0.0007(10) 0.0089(10) 0.0027(9)
C25 0.0284(13) 0.0145(11) 0.0258(12) -0.0019(9) 0.0006(10) 0.0010(9)
C26 0.0294(13) 0.0209(12) 0.0298(13) -0.0008(10) 0.0067(11) 0.0007(10)
C27 0.0384(15) 0.0204(13) 0.0387(15) 0.0014(11) 0.0092(12) -0.0045(11)
C28 0.0523(18) 0.0205(13) 0.0434(17) -0.0030(12) 0.0139(14) -0.0019(12)
C29 0.058(2) 0.0273(15) 0.0494(18) -0.0075(13) 0.0277(15) 0.0046(13)
C30 0.0441(16) 0.0223(13) 0.0406(16) -0.0009(11) 0.0207(13) -0.0015(11)
C31 0.075(2) 0.0217(15) 0.067(2) -0.0077(14) 0.0299(19) -0.0031(15)
C32 0.0145(11) 0.0223(12) 0.0216(12) -0.0021(9) 0.0032(9) 0.0004(9)
C33 0.0247(13) 0.0258(13) 0.0294(13) -0.0052(10) -0.0018(10) -0.0009(10)
C34A 0.091(4) 0.058(3) 0.084(4) -0.016(3) -0.019(3) 0.014(3)
C35 0.086(4) 0.094(4) 0.094(4) -0.009(3) 0.012(3) -0.009(3)
C36A 0.104(5) 0.104(5) 0.071(4) 0.020(3) 0.019(3) -0.044(4)
C36B 0.054(9) 0.053(9) 0.088(11) -0.013(8) 0.015(8) 0.017(7)
O7B 0.036(6) 0.055(7) 0.084(9) 0.003(7) 0.002(6) 0.023(5)
C34B 0.121(14) 0.104(14) 0.118(14) 0.024(11) 0.019(12) -0.014(11)

loop_
_atom_type_symbol
_atom_type_description
_atom_type_scat_dispersion_real
_atom_type_scat_dispersion_imag
_atom_type_scat_source
C C 0.0033 0.0016 'International Tables Vol C Tables 4.2.6.8 and 6.1.1.4'
H H 0.0000 0.0000 'International Tables Vol C Tables 4.2.6.8 and 6.1.1.4'
O O 0.0106 0.0060 'International Tables Vol C Tables 4.2.6.8 and 6.1.1.4'

loop_
_geom_angle_atom_site_label_1
_geom_angle_atom_site_label_2
_geom_angle_atom_site_label_3
_geom_angle
_geom_angle_site_symmetry_1
_geom_angle_site_symmetry_3
_geom_angle_publ_flag
C5 O2 C8 117.94(18) . . ?
C14 O4 C13 116.63(18) . . ?
C25 O6 C24 116.69(18) . . ?
O1 C1 C2 126.1(3) . . ?
O1 C1 H1 116.9 . . ?
C2 C1 H1 116.9 . . ?
C7 C2 C3 118.5(2) . . ?
C7 C2 C1 119.0(3) . . ?
C3 C2 C1 122.4(3) . . ?
C4 C3 C2 121.1(3) . . ?
C4 C3 H3 119.5 . . ?
C2 C3 H3 119.5 . . ?
C3 C4 C5 119.4(3) . . ?
C3 C4 H4 120.3 . . ?
C5 C4 H4 120.3 . . ?
O2 C5 C6 124.8(2) . . ?
O2 C5 C4 114.9(2) . . ?
C6 C5 C4 120.3(2) . . ?
C7 C6 C5 118.9(2) . . ?
C7 C6 H6 120.5 . . ?
C5 C6 H6 120.5 . . ?
C2 C7 C6 121.7(2) . . ?
C2 C7 H7 119.1 . . ?
C6 C7 H7 119.1 . . ?
O2 C8 C9 105.82(18) . . ?
O2 C8 H8A 110.6 . . ?
C9 C8 H8A 110.6 . . ?
O2 C8 H8B 110.6 . . ?
C9 C8 H8B 110.6 . . ?
H8A C8 H8B 108.7 . . ?
C10 C9 C32 120.6(2) . . ?
C10 C9 C8 121.1(2) . . ?
C32 C9 C8 118.2(2) . . ?
C9 C10 C12 119.1(2) . . ?
C9 C10 C11 120.7(2) . . ?
C12 C10 C11 120.1(2) . . ?
C10 C11 H11A 109.5 . . ?
C10 C11 H11B 109.5 . . ?
H11A C11 H11B 109.5 . . ?
C10 C11 H11C 109.5 . . ?
H11A C11 H11C 109.5 . . ?
H11B C11 H11C 109.5 . . ?
C21 C12 C10 120.7(2) . . ?
C21 C12 C13 119.4(2) . . ?
C10 C12 C13 119.8(2) . . ?
O4 C13 C12 108.97(18) . . ?
O4 C13 H13A 109.9 . . ?
C12 C13 H13A 109.9 . . ?
O4 C13 H13B 109.9 . . ?
C12 C13 H13B 109.9 . . ?
H13A C13 H13B 108.3 . . ?
O4 C14 C19 116.1(2) . . ?
O4 C14 C15 124.0(2) . . ?
C19 C14 C15 119.9(2) . . ?
C16 C15 C14 119.5(2) . . ?
C16 C15 H15 120.3 . . ?
C14 C15 H15 120.3 . . ?
C15 C16 C17 121.6(3) . . ?
C15 C16 H16 119.2 . . ?
C17 C16 H16 119.2 . . ?
C16 C17 C18 118.2(3) . . ?
C16 C17 C20B 124.5(6) . . ?
C18 C17 C20B 107.7(6) . . ?
C16 C17 C20A 119.6(3) . . ?
C18 C17 C20A 122.0(3) . . ?
C19 C18 C17 121.0(3) . . ?
C19 C18 H18 119.5 . . ?
C17 C18 H18 119.5 . . ?
C18 C19 C14 119.6(3) . . ?
C18 C19 H19 120.2 . . ?
C14 C19 H19 120.2 . . ?
O3A C20A C17 125.1(3) . . ?
O3A C20A H20A 117.5 . . ?
C17 C20A H20A 117.5 . . ?
C12 C21 C23 119.2(2) . . ?
C12 C21 C22 120.3(2) . . ?
C23 C21 C22 120.5(2) . . ?
C21 C22 H22A 109.5 . . ?
C21 C22 H22B 109.5 . . ?
H22A C22 H22B 109.5 . . ?
C21 C22 H22C 109.5 . . ?
H22A C22 H22C 109.5 . . ?
H22B C22 H22C 109.5 . . ?
C32 C23 C21 120.4(2) . . ?
C32 C23 C24 119.5(2) . . ?
C21 C23 C24 120.1(2) . . ?
O6 C24 C23 108.02(18) . . ?
O6 C24 H24A 110.1 . . ?
C23 C24 H24A 110.1 . . ?
O6 C24 H24B 110.1 . . ?
C23 C24 H24B 110.1 . . ?
H24A C24 H24B 108.4 . . ?
O6 C25 C26 124.4(2) . . ?
O6 C25 C30 115.3(2) . . ?
C26 C25 C30 120.3(2) . . ?
C27 C26 C25 119.2(2) . . ?
C27 C26 H26 120.4 . . ?
C25 C26 H26 120.4 . . ?
C26 C27 C28 121.1(2) . . ?
C26 C27 H27 119.4 . . ?
C28 C27 H27 119.4 . . ?
C27 C28 C29 118.9(2) . . ?
C27 C28 C31 119.1(3) . . ?
C29 C28 C31 121.9(3) . . ?
C30 C29 C28 120.9(3) . . ?
C30 C29 H29 119.5 . . ?
C28 C29 H29 119.5 . . ?
C29 C30 C25 119.5(2) . . ?
C29 C30 H30 120.3 . . ?
C25 C30 H30 120.3 . . ?
O5 C31 C28 125.1(3) . . ?
O5 C31 H31 117.4 . . ?
C28 C31 H31 117.4 . . ?
C23 C32 C9 119.6(2) . . ?
C23 C32 C33 120.4(2) . . ?
C9 C32 C33 120.0(2) . . ?
C32 C33 H33A 109.5 . . ?
C32 C33 H33B 109.5 . . ?
H33A C33 H33B 109.5 . . ?
C32 C33 H33C 109.5 . . ?
H33A C33 H33C 109.5 . . ?
H33B C33 H33C 109.5 . . ?
C35 C34A H34A 109.5 . . ?
C35 C34A H34B 109.5 . . ?
H34A C34A H34B 109.5 . . ?
C35 C34A H34C 109.5 . . ?
H34A C34A H34C 109.5 . . ?
H34B C34A H34C 109.5 . . ?
O7B C35 C36B 80.4(7) . . ?
O7B C35 C34B 141.7(8) . . ?
C36B C35 C34B 131.2(4) . . ?
O7A C35 C36A 123.6(5) . . ?
O7A C35 C34A 122.5(5) . . ?
C36A C35 C34A 112.7(5) . . ?
C35 C36A H36A 109.5 . . ?
C35 C36A H36B 109.5 . . ?
H36A C36A H36B 109.5 . . ?
C35 C36A H36C 109.5 . . ?
H36A C36A H36C 109.5 . . ?
H36B C36A H36C 109.5 . . ?
O3B C20B C17 115.9(12) . . ?
O3B C20B H20B 122.1 . . ?
C17 C20B H20B 122.1 . . ?
C35 C36B H36D 109.5 . . ?
C35 C36B H36E 109.5 . . ?
H36D C36B H36E 109.5 . . ?
C35 C36B H36F 109.5 . . ?
H36D C36B H36F 109.5 . . ?
H36E C36B H36F 109.5 . . ?
C35 C34B H34D 109.5 . . ?
C35 C34B H34E 109.5 . . ?
H34D C34B H34E 109.5 . . ?
C35 C34B H34F 109.5 . . ?
H34D C34B H34F 109.5 . . ?
H34E C34B H34F 109.5 . . ?

loop_
_geom_bond_atom_site_label_1
_geom_bond_atom_site_label_2
_geom_bond_distance
_geom_bond_site_symmetry_2
_geom_bond_publ_flag
O1 C1 1.208(4) . ?
O2 C5 1.356(3) . ?
O2 C8 1.449(3) . ?
O3A C20A 1.204(5) . ?
O4 C14 1.355(3) . ?
O4 C13 1.446(3) . ?
O5 C31 1.208(4) . ?
O6 C25 1.363(3) . ?
O6 C24 1.448(3) . ?
O7A C35 1.251(6) . ?
C1 C2 1.463(4) . ?
C1 H1 0.9500 . ?
C2 C7 1.383(4) . ?
C2 C3 1.389(4) . ?
C3 C4 1.376(4) . ?
C3 H3 0.9500 . ?
C4 C5 1.399(4) . ?
C4 H4 0.9500 . ?
C5 C6 1.385(3) . ?
C6 C7 1.384(3) . ?
C6 H6 0.9500 . ?
C7 H7 0.9500 . ?
C8 C9 1.505(3) . ?
C8 H8A 0.9900 . ?
C8 H8B 0.9900 . ?
C9 C10 1.401(3) . ?
C9 C32 1.403(3) . ?
C10 C12 1.409(3) . ?
C10 C11 1.515(3) . ?
C11 H11A 0.9800 . ?
C11 H11B 0.9800 . ?
C11 H11C 0.9800 . ?
C12 C21 1.402(3) . ?
C12 C13 1.501(3) . ?
C13 H13A 0.9900 . ?
C13 H13B 0.9900 . ?
C14 C19 1.390(4) . ?
C14 C15 1.390(4) . ?
C15 C16 1.376(4) . ?
C15 H15 0.9500 . ?
C16 C17 1.380(4) . ?
C16 H16 0.9500 . ?
C17 C18 1.395(5) . ?
C17 C20B 1.483(15) . ?
C17 C20A 1.494(5) . ?
C18 C19 1.379(4) . ?
C18 H18 0.9500 . ?
C19 H19 0.9500 . ?
C20A H20A 0.9500 . ?
C21 C23 1.407(3) . ?
C21 C22 1.511(3) . ?
C22 H22A 0.9800 . ?
C22 H22B 0.9800 . ?
C22 H22C 0.9800 . ?
C23 C32 1.400(3) . ?
C23 C24 1.503(3) . ?
C24 H24A 0.9900 . ?
C24 H24B 0.9900 . ?
C25 C26 1.390(3) . ?
C25 C30 1.394(3) . ?
C26 C27 1.381(4) . ?
C26 H26 0.9500 . ?
C27 C28 1.385(4) . ?
C27 H27 0.9500 . ?
C28 C29 1.391(4) . ?
C28 C31 1.468(4) . ?
C29 C30 1.374(4) . ?
C29 H29 0.9500 . ?
C30 H30 0.9500 . ?
C31 H31 0.9500 . ?
C32 C33 1.514(3) . ?
C33 H33A 0.9800 . ?
C33 H33B 0.9800 . ?
C33 H33C 0.9800 . ?
C34A C35 1.488(7) . ?
C34A H34A 0.9800 . ?
C34A H34B 0.9800 . ?
C34A H34C 0.9800 . ?
C35 O7B 1.207(11) . ?
C35 C36B 1.448(5) . ?
C35 C34B 1.463(5) . ?
C35 C36A 1.472(7) . ?
C36A H36A 0.9800 . ?
C36A H36B 0.9800 . ?
C36A H36C 0.9800 . ?
O3B C20B 1.241(17) . ?
C20B H20B 0.9500 . ?
C36B H36D 0.9800 . ?
C36B H36E 0.9800 . ?
C36B H36F 0.9800 . ?
C34B H34D 0.9800 . ?
C34B H34E 0.9800 . ?
C34B H34F 0.9800 . ?

loop_
_geom_torsion_atom_site_label_1
_geom_torsion_atom_site_label_2
_geom_torsion_atom_site_label_3
_geom_torsion_atom_site_label_4
_geom_torsion
_geom_torsion_site_symmetry_1
_geom_torsion_site_symmetry_2
_geom_torsion_site_symmetry_3
_geom_torsion_site_symmetry_4
_geom_torsion_publ_flag
O1 C1 C2 C7 177.8(3) . . . . ?
O1 C1 C2 C3 -4.0(5) . . . . ?
C7 C2 C3 C4 0.2(5) . . . . ?
C1 C2 C3 C4 -177.9(3) . . . . ?
C2 C3 C4 C5 -2.0(5) . . . . ?
C8 O2 C5 C6 0.2(4) . . . . ?
C8 O2 C5 C4 -178.2(2) . . . . ?
C3 C4 C5 O2 -179.3(3) . . . . ?
C3 C4 C5 C6 2.2(5) . . . . ?
O2 C5 C6 C7 -179.0(2) . . . . ?
C4 C5 C6 C7 -0.7(4) . . . . ?
C3 C2 C7 C6 1.3(4) . . . . ?
C1 C2 C7 C6 179.6(3) . . . . ?
C5 C6 C7 C2 -1.1(4) . . . . ?
C5 O2 C8 C9 169.5(2) . . . . ?
O2 C8 C9 C10 88.7(2) . . . . ?
O2 C8 C9 C32 -88.0(2) . . . . ?
C32 C9 C10 C12 1.7(3) . . . . ?
C8 C9 C10 C12 -174.85(19) . . . . ?
C32 C9 C10 C11 -179.4(2) . . . . ?
C8 C9 C10 C11 4.0(3) . . . . ?
C9 C10 C12 C21 -4.1(3) . . . . ?
C11 C10 C12 C21 177.1(2) . . . . ?
C9 C10 C12 C13 172.80(19) . . . . ?
C11 C10 C12 C13 -6.0(3) . . . . ?
C14 O4 C13 C12 -176.2(2) . . . . ?
C21 C12 C13 O4 -68.0(3) . . . . ?
C10 C12 C13 O4 115.0(2) . . . . ?
C13 O4 C14 C19 -173.4(2) . . . . ?
C13 O4 C14 C15 6.5(4) . . . . ?
O4 C14 C15 C16 176.1(3) . . . . ?
C19 C14 C15 C16 -4.1(4) . . . . ?
C14 C15 C16 C17 0.6(5) . . . . ?
C15 C16 C17 C18 3.7(6) . . . . ?
C15 C16 C17 C20B 145.6(8) . . . . ?
C15 C16 C17 C20A -172.2(3) . . . . ?
C16 C17 C18 C19 -4.6(6) . . . . ?
C20B C17 C18 C19 -152.5(7) . . . . ?
C20A C17 C18 C19 171.1(4) . . . . ?
C17 C18 C19 C14 1.3(6) . . . . ?
O4 C14 C19 C18 -177.1(3) . . . . ?
C15 C14 C19 C18 3.1(5) . . . . ?
C16 C17 C20A O3A -4.5(7) . . . . ?
C18 C17 C20A O3A 179.8(4) . . . . ?
C10 C12 C21 C23 1.4(3) . . . . ?
C13 C12 C21 C23 -175.48(19) . . . . ?
C10 C12 C21 C22 -179.0(2) . . . . ?
C13 C12 C21 C22 4.2(3) . . . . ?
C12 C21 C23 C32 3.6(3) . . . . ?
C22 C21 C23 C32 -176.0(2) . . . . ?
C12 C21 C23 C24 -176.8(2) . . . . ?
C22 C21 C23 C24 3.5(3) . . . . ?
C25 O6 C24 C23 -174.1(2) . . . . ?
C32 C23 C24 O6 83.2(2) . . . . ?
C21 C23 C24 O6 -96.3(2) . . . . ?
C24 O6 C25 C26 -6.9(3) . . . . ?
C24 O6 C25 C30 173.3(2) . . . . ?
O6 C25 C26 C27 -180.0(2) . . . . ?
C30 C25 C26 C27 -0.2(4) . . . . ?
C25 C26 C27 C28 -0.9(4) . . . . ?
C26 C27 C28 C29 1.1(5) . . . . ?
C26 C27 C28 C31 178.8(3) . . . . ?
C27 C28 C29 C30 -0.4(5) . . . . ?
C31 C28 C29 C30 -177.9(3) . . . . ?
C28 C29 C30 C25 -0.6(5) . . . . ?
O6 C25 C30 C29 -179.3(3) . . . . ?
C26 C25 C30 C29 0.9(4) . . . . ?
C27 C28 C31 O5 179.4(4) . . . . ?
C29 C28 C31 O5 -3.1(6) . . . . ?
C21 C23 C32 C9 -5.9(3) . . . . ?
C24 C23 C32 C9 174.5(2) . . . . ?
C21 C23 C32 C33 173.0(2) . . . . ?
C24 C23 C32 C33 -6.5(3) . . . . ?
C10 C9 C32 C23 3.2(3) . . . . ?
C8 C9 C32 C23 179.90(19) . . . . ?
C10 C9 C32 C33 -175.7(2) . . . . ?
C8 C9 C32 C33 1.0(3) . . . . ?
C16 C17 C20B O3B 33.5(16) . . . . ?
C18 C17 C20B O3B 178.8(11) . . . . ?
